data_4328859
loop_
_publ_author_name
'Shijun Wu'
'Philip Kegler'
'Shuao Wang'
'Astrid Holzheid'
'Wulf Depmeier'
'Thomas Malcherek'
'Evgeny V. Alekseev'
'Thomas E. Albrecht-Schmitt'

_publ_section_title
;
 Rich Coordination of Nd3+ in Mg2Nd13(BO3)8(SiO4)4(OH)3, Derived from
 High-Pressure/High-Temperature Conditions
;
_journal_name_full 'Inorganic Chemistry'
_journal_page_first 3941
_journal_page_last 3943
_journal_paper_doi 10.1021/ic3002493
_journal_volume 51
_journal_year 2012
_chemical_formula_moiety Mg2Nd13(BO3)8(SiO4)4(OH)3
_chemical_formula_sum 'B8 Mg2 Nd13 O43 Si4'
_chemical_formula_weight 2810.58
_chemical_name_common 'Magnesium Neodimium Boron Silicate'
_chemical_name_systematic
;
 ?
;
_space_group_IT_number 11
_symmetry_cell_setting monoclinic
_symmetry_space_group_name_Hall '-P 2yb'
_symmetry_space_group_name_H-M 'P 1 21/m 1'
_atom_sites_solution_hydrogens none
_atom_sites_solution_primary direct
_atom_sites_solution_secondary difmap
_audit_creation_method SHELXL-97
_cell_angle_alpha 90.00
_cell_angle_beta 106.120(8)
_cell_angle_gamma 90.00
_cell_formula_units_Z 2
_cell_length_a 9.1691(9)
_cell_length_b 15.8763(10)
_cell_length_c 11.7800(9)
_cell_measurement_temperature 293(2)
_cell_measurement_theta_max 30.51
_cell_measurement_theta_min 2.21
_cell_volume 1647.4(2)
_computing_molecular_graphics 'SHELXL-97 (Sheldrick, 1997)'
_computing_publication_material 'SHELXL-97 (Sheldrick, 1997)'
_computing_structure_refinement 'SHELXL-97 (Sheldrick, 1997)'
_computing_structure_solution 'SHELXL-97 (Sheldrick, 1997)'
_diffrn_ambient_temperature 293(2)
_diffrn_measured_fraction_theta_full 1.000
_diffrn_measured_fraction_theta_max 1.000
_diffrn_radiation_monochromator graphite
_diffrn_radiation_source 'fine-focus sealed tube'
_diffrn_radiation_type MoK\a
_diffrn_radiation_wavelength 0.71073
_diffrn_reflns_av_R_equivalents 0.0566
_diffrn_reflns_av_sigmaI/netI 0.0224
_diffrn_reflns_limit_h_max 13
_diffrn_reflns_limit_h_min -13
_diffrn_reflns_limit_k_max 22
_diffrn_reflns_limit_k_min -22
_diffrn_reflns_limit_l_max 16
_diffrn_reflns_limit_l_min -16
_diffrn_reflns_number 58303
_diffrn_reflns_theta_full 30.51
_diffrn_reflns_theta_max 30.51
_diffrn_reflns_theta_min 2.21
_exptl_absorpt_coefficient_mu 20.410
_exptl_absorpt_correction_T_max 0.2347
_exptl_absorpt_correction_T_min 0.1057
_exptl_absorpt_correction_type numerical
_exptl_crystal_colour purple
_exptl_crystal_density_diffrn 5.666
_exptl_crystal_description block
_exptl_crystal_F_000 2488
_exptl_crystal_size_max 0.20
_exptl_crystal_size_mid 0.15
_exptl_crystal_size_min 0.10
_refine_diff_density_max 3.818
_refine_diff_density_min -2.783
_refine_diff_density_rms 0.246
_refine_ls_extinction_coef 0.000704(19)
_refine_ls_extinction_expression Fc^*^=kFc[1+0.001xFc^2^\l^3^/sin(2\q)]^-1/4^
_refine_ls_extinction_method SHELXL
_refine_ls_goodness_of_fit_ref 1.063
_refine_ls_hydrogen_treatment none
_refine_ls_matrix_type full
_refine_ls_number_parameters 338
_refine_ls_number_reflns 5186
_refine_ls_number_restraints 6
_refine_ls_restrained_S_all 1.064
_refine_ls_R_factor_all 0.0290
_refine_ls_R_factor_gt 0.0202
_refine_ls_shift/su_max 0.003
_refine_ls_shift/su_mean 0.000
_refine_ls_structure_factor_coef Fsqd
_refine_ls_weighting_details 'calc w=1/[\s^2^(Fo^2^)+(0.0135P)^2^+6.0184P] where P=(Fo^2^+2Fc^2^)/3'
_refine_ls_weighting_scheme calc
_refine_ls_wR_factor_gt 0.0392
_refine_ls_wR_factor_ref 0.0413
_reflns_number_gt 4374
_reflns_number_total 5186
_reflns_threshold_expression >2sigma(I)
_cod_data_source_file ic3002493_si_002.cif
_cod_data_source_block sad
_cod_database_code 4328859

loop_
_symmetry_equiv_pos_as_xyz
'x, y, z'
'-x, y+1/2, -z'
'-x, -y, -z'
'x, -y-1/2, z'

loop_
_atom_site_label
_atom_site_type_symbol
_atom_site_fract_x
_atom_site_fract_y
_atom_site_fract_z
_atom_site_U_iso_or_equiv
_atom_site_adp_type
_atom_site_occupancy
_atom_site_symmetry_multiplicity
_atom_site_calc_flag
_atom_site_refinement_flags
Nd1 Nd 0.68094(2) 0.629661(14) -0.360438(18) 0.00732(5) Uani 1 1 d .
Nd2 Nd 1.17598(2) 0.371356(14) -0.356346(18) 0.00680(5) Uani 1 1 d .
Nd3 Nd 0.95104(4) 0.2500 0.35931(3) 0.00789(6) Uani 1 2 d S
Nd4 Nd 0.54652(4) 0.2500 -0.35117(3) 0.00732(6) Uani 1 2 d S
Nd5 Nd 0.85675(2) 0.421492(13) -0.199790(17) 0.00508(5) Uani 1 1 d .
Nd6 Nd 0.64129(2) 0.413723(13) 0.215785(17) 0.00511(5) Uani 1 1 d .
Nd7 Nd 1.25684(2) 0.393121(13) 0.003050(18) 0.00550(4) Uani 1 1 d .
Nd8 Nd 0.73215(3) 0.2500 0.01297(3) 0.00695(6) Uani 1 2 d S
Mg1 Mg 0.75272(15) 0.41760(8) -0.49259(11) 0.0054(2) Uani 1 1 d .
Si1 Si 0.95860(12) 0.40530(7) 0.11500(9) 0.00416(18) Uani 1 1 d .
Si2 Si 0.53756(12) 0.41024(7) -0.11982(9) 0.00496(18) Uani 1 1 d .
B1 B 1.0086(5) 0.5324(3) -0.3893(4) 0.0047(7) Uani 1 1 d .
B2 B 0.5086(5) 0.4669(3) -0.3888(4) 0.0073(8) Uani 1 1 d U
B3 B 0.8578(7) 0.2500 -0.3796(6) 0.0090(11) Uani 1 2 d S
B4 B 1.1265(8) 0.2500 -0.1423(6) 0.0096(12) Uani 1 2 d S
B5 B 0.4735(7) 0.2500 0.1821(5) 0.0077(11) Uani 1 2 d S
B6 B 0.6525(7) 0.2500 0.4036(5) 0.0085(11) Uani 1 2 d S
O1 O 1.1392(3) 0.41883(18) 0.1751(2) 0.0068(5) Uani 1 1 d .
O2 O 0.8397(3) 0.47331(18) -0.6198(2) 0.0069(5) Uani 1 1 d .
O3 O 1.0758(3) 0.39553(18) -0.5757(2) 0.0071(5) Uani 1 1 d .
O4 O 0.3570(3) 0.42662(19) -0.1789(2) 0.0073(5) Uani 1 1 d .
O5 O 1.0785(3) 0.32750(18) -0.1894(2) 0.0072(5) Uani 1 1 d .
O6 O 0.6623(3) 0.47203(19) -0.3711(2) 0.0087(5) Uani 1 1 d .
O7 O 0.5775(3) 0.60498(19) -0.5807(3) 0.0097(6) Uani 1 1 d .
O8 O 0.5544(3) 0.45488(18) -0.6174(2) 0.0077(5) Uani 1 1 d .
O9 O 0.9861(5) 0.2500 0.5782(4) 0.0092(8) Uani 1 2 d S
O10 O 0.9463(3) 0.45759(18) -0.3685(2) 0.0071(5) Uani 1 1 d .
O11 O 0.8687(3) 0.34666(18) 0.1874(2) 0.0065(5) Uani 1 1 d .
O12 O 0.7828(3) 0.32204(19) -0.3631(3) 0.0102(6) Uani 1 1 d .
O13 O 0.5898(3) 0.67342(18) -0.1935(2) 0.0066(5) Uani 1 1 d .
O14 O 0.6277(3) 0.33971(19) -0.1753(2) 0.0080(5) Uani 1 1 d .
O15 O 0.5163(5) 0.2500 -0.5673(3) 0.0079(8) Uani 1 2 d S
O16 O 0.7271(3) 0.32212(18) -0.6098(3) 0.0086(5) Uani 1 1 d .
O17 O 0.5511(3) 0.37689(19) 0.0123(2) 0.0099(6) Uani 1 1 d .
O18 O 0.6181(3) 0.49912(19) -0.1266(3) 0.0116(6) Uani 1 1 d .
O19 O 0.8936(3) 0.50031(19) 0.1010(3) 0.0120(6) Uani 1 1 d .
O20 O 1.1648(5) 0.2500 0.2771(4) 0.0171(9) Uani 1 2 d S
O21 O 0.3313(5) 0.2500 -0.2692(4) 0.0140(9) Uani 1 2 d S
O22 O 0.6174(5) 0.2500 0.1697(4) 0.0117(8) Uani 1 2 d S
O23 O 0.9310(3) 0.35591(19) -0.0096(2) 0.0104(6) Uani 1 1 d .
O24 O 1.2448(6) 0.2500 -0.0378(4) 0.0190(10) Uani 1 2 d S
O25 O 0.7505(7) 0.7500 -0.5025(6) 0.0314(13) Uani 1 2 d S

loop_
_atom_site_aniso_label
_atom_site_aniso_U_11
_atom_site_aniso_U_22
_atom_site_aniso_U_33
_atom_site_aniso_U_23
_atom_site_aniso_U_13
_atom_site_aniso_U_12
Nd1 0.00589(9) 0.00993(10) 0.00533(9) -0.00296(7) 0.00018(7) 0.00153(7)
Nd2 0.00640(9) 0.00835(10) 0.00457(9) 0.00234(7) -0.00027(7) -0.00149(7)
Nd3 0.01453(14) 0.00488(13) 0.00635(12) 0.000 0.00635(11) 0.000
Nd4 0.01234(14) 0.00525(13) 0.00557(12) 0.000 0.00451(11) 0.000
Nd5 0.00553(8) 0.00582(10) 0.00329(8) 0.00099(7) 0.00025(7) -0.00059(7)
Nd6 0.00558(8) 0.00653(10) 0.00278(8) -0.00118(7) 0.00042(7) 0.00013(7)
Nd7 0.00786(9) 0.00427(9) 0.00329(8) -0.00027(7) -0.00022(7) 0.00073(7)
Nd8 0.00930(13) 0.00579(13) 0.00493(12) 0.000 0.00060(10) 0.000
Mg1 0.0058(5) 0.0056(6) 0.0044(5) -0.0016(5) 0.0009(5) -0.0007(5)
Si1 0.0045(4) 0.0048(5) 0.0029(4) 0.0002(4) 0.0006(3) 0.0000(4)
Si2 0.0059(4) 0.0059(5) 0.0031(4) 0.0002(4) 0.0012(3) -0.0003(4)
B1 0.0051(17) 0.0065(19) 0.0017(16) 0.0004(14) -0.0004(14) -0.0004(14)
B2 0.0077(13) 0.0102(14) 0.0047(12) 0.0001(11) 0.0027(11) 0.0007(11)
B3 0.009(3) 0.009(3) 0.008(3) 0.000 -0.001(2) 0.000
B4 0.013(3) 0.007(3) 0.010(3) 0.000 0.004(2) 0.000
B5 0.010(3) 0.006(3) 0.007(3) 0.000 0.002(2) 0.000
B6 0.009(3) 0.010(3) 0.006(3) 0.000 0.001(2) 0.000
O1 0.0061(11) 0.0062(14) 0.0076(12) 0.0013(10) 0.0011(10) 0.0010(10)
O2 0.0054(12) 0.0078(13) 0.0070(12) 0.0012(10) 0.0010(10) 0.0006(10)
O3 0.0096(12) 0.0079(14) 0.0041(11) -0.0011(10) 0.0024(10) 0.0029(11)
O4 0.0052(11) 0.0097(14) 0.0068(12) 0.0003(10) 0.0012(10) 0.0021(10)
O5 0.0098(13) 0.0059(13) 0.0064(12) 0.0008(10) 0.0030(10) 0.0010(10)
O6 0.0071(12) 0.0116(14) 0.0078(13) -0.0022(11) 0.0024(10) 0.0003(11)
O7 0.0110(13) 0.0095(14) 0.0090(12) -0.0028(11) 0.0037(11) -0.0002(11)
O8 0.0077(12) 0.0098(14) 0.0047(12) -0.0019(10) 0.0001(10) -0.0007(10)
O9 0.013(2) 0.0056(19) 0.0078(18) 0.000 0.0007(16) 0.000
O10 0.0085(12) 0.0071(13) 0.0058(12) 0.0020(10) 0.0020(10) -0.0005(10)
O11 0.0071(12) 0.0073(13) 0.0058(12) 0.0016(10) 0.0029(10) 0.0002(10)
O12 0.0123(13) 0.0072(14) 0.0116(14) 0.0000(11) 0.0041(11) 0.0011(11)
O13 0.0063(12) 0.0061(13) 0.0069(12) 0.0008(10) 0.0013(10) 0.0015(10)
O14 0.0074(12) 0.0092(14) 0.0066(12) -0.0018(10) 0.0006(10) 0.0005(10)
O15 0.0092(18) 0.010(2) 0.0059(17) 0.000 0.0048(15) 0.000
O16 0.0115(13) 0.0043(13) 0.0101(13) -0.0029(10) 0.0034(11) -0.0008(10)
O17 0.0117(13) 0.0145(15) 0.0033(12) 0.0025(11) 0.0016(11) -0.0004(11)
O18 0.0129(14) 0.0086(14) 0.0107(13) 0.0000(11) -0.0011(11) -0.0053(11)
O19 0.0124(14) 0.0084(14) 0.0123(14) -0.0004(11) -0.0015(11) 0.0017(11)
O20 0.016(2) 0.011(2) 0.027(3) 0.000 0.010(2) 0.000
O21 0.0076(19) 0.009(2) 0.027(2) 0.000 0.0081(18) 0.000
O22 0.012(2) 0.010(2) 0.014(2) 0.000 0.0057(17) 0.000
O23 0.0164(14) 0.0110(15) 0.0025(12) -0.0006(10) 0.0006(11) 0.0005(11)
O24 0.024(3) 0.011(2) 0.016(2) 0.000 -0.005(2) 0.000
O25 0.031(3) 0.017(3) 0.049(4) 0.000 0.016(3) 0.000

loop_
_atom_type_symbol
_atom_type_description
_atom_type_scat_dispersion_real
_atom_type_scat_dispersion_imag
_atom_type_scat_source
O O 0.0106 0.0060 'International Tables Vol C Tables 4.2.6.8 and 6.1.1.4'
Nd Nd -0.1943 3.0179 'International Tables Vol C Tables 4.2.6.8 and 6.1.1.4'
B B 0.0013 0.0007 'International Tables Vol C Tables 4.2.6.8 and 6.1.1.4'
Mg Mg 0.0486 0.0363 'International Tables Vol C Tables 4.2.6.8 and 6.1.1.4'
Si Si 0.0817 0.0704 'International Tables Vol C Tables 4.2.6.8 and 6.1.1.4'

loop_
_geom_angle_atom_site_label_1
_geom_angle_atom_site_label_2
_geom_angle_atom_site_label_3
_geom_angle
_geom_angle_site_symmetry_1
_geom_angle_site_symmetry_3
O20 Nd1 O13 74.96(13) 3_765 .
O20 Nd1 O1 73.45(12) 3_765 3_765
O13 Nd1 O1 70.74(9) . 3_765
O20 Nd1 O8 149.33(12) 3_765 3_664
O13 Nd1 O8 75.99(9) . 3_664
O1 Nd1 O8 105.77(9) 3_765 3_664
O20 Nd1 O6 146.38(11) 3_765 .
O13 Nd1 O6 106.87(9) . .
O1 Nd1 O6 75.66(9) 3_765 .
O8 Nd1 O6 54.04(9) 3_664 .
O20 Nd1 O7 123.26(13) 3_765 .
O13 Nd1 O7 138.98(9) . .
O1 Nd1 O7 145.75(9) 3_765 .
O8 Nd1 O7 75.07(9) 3_664 .
O6 Nd1 O7 78.09(9) . .
O20 Nd1 O3 77.57(12) 3_765 3_764
O13 Nd1 O3 142.87(9) . 3_764
O1 Nd1 O3 77.84(9) 3_765 3_764
O8 Nd1 O3 132.89(9) 3_664 3_764
O6 Nd1 O3 83.29(9) . 3_764
O7 Nd1 O3 77.59(9) . 3_764
O20 Nd1 O15 80.09(11) 3_765 3_664
O13 Nd1 O15 72.10(11) . 3_664
O1 Nd1 O15 138.69(10) 3_765 3_664
O8 Nd1 O15 81.85(10) 3_664 3_664
O6 Nd1 O15 133.11(9) . 3_664
O7 Nd1 O15 75.55(11) . 3_664
O3 Nd1 O15 126.68(10) 3_764 3_664
O20 Nd1 O25 59.06(16) 3_765 .
O13 Nd1 O25 119.03(11) . .
O1 Nd1 O25 123.28(14) 3_765 .
O8 Nd1 O25 130.94(14) 3_664 .
O6 Nd1 O25 133.77(11) . .
O7 Nd1 O25 64.21(13) . .
O3 Nd1 O25 63.95(12) 3_764 .
O15 Nd1 O25 62.98(13) 3_664 .
O20 Nd1 B2 163.17(14) 3_765 .
O13 Nd1 B2 92.71(10) . .
O1 Nd1 B2 91.84(11) 3_765 .
O8 Nd1 B2 27.15(10) 3_664 .
O6 Nd1 B2 26.95(10) . .
O7 Nd1 B2 73.54(10) . .
O3 Nd1 B2 107.82(11) 3_764 .
O15 Nd1 B2 107.38(11) 3_664 .
O25 Nd1 B2 137.75(14) . .
O20 Nd1 Nd1 37.78(9) 3_765 4_575
O13 Nd1 Nd1 73.47(7) . 4_575
O1 Nd1 Nd1 108.19(7) 3_765 4_575
O8 Nd1 Nd1 122.58(7) 3_664 4_575
O6 Nd1 Nd1 175.84(7) . 4_575
O7 Nd1 Nd1 98.90(7) . 4_575
O3 Nd1 Nd1 98.93(7) 3_764 4_575
O15 Nd1 Nd1 42.85(7) 3_664 4_575
O25 Nd1 Nd1 45.58(9) . 4_575
B2 Nd1 Nd1 149.50(8) . 4_575
O20 Nd1 Mg1 135.27(10) 3_765 .
O13 Nd1 Mg1 135.34(7) . .
O1 Nd1 Mg1 86.41(7) 3_765 .
O8 Nd1 Mg1 74.12(7) 3_664 .
O6 Nd1 Mg1 28.69(7) . .
O7 Nd1 Mg1 60.46(7) . .
O3 Nd1 Mg1 59.06(7) 3_764 .
O15 Nd1 Mg1 133.76(8) 3_664 .
O25 Nd1 Mg1 105.63(9) . .
B2 Nd1 Mg1 49.01(8) . .
Nd1 Nd1 Mg1 151.20(2) 4_575 .
O4 Nd2 O21 75.27(11) 1_655 1_655
O4 Nd2 O5 74.38(9) 1_655 .
O21 Nd2 O5 75.03(12) 1_655 .
O4 Nd2 O2 75.17(9) 1_655 3_764
O21 Nd2 O2 147.03(10) 1_655 3_764
O5 Nd2 O2 110.30(9) . 3_764
O4 Nd2 O10 102.44(9) 1_655 .
O21 Nd2 O10 147.61(12) 1_655 .
O5 Nd2 O10 73.34(9) . .
O2 Nd2 O10 54.82(9) 3_764 .
O4 Nd2 O3 142.21(10) 1_655 .
O21 Nd2 O3 123.65(12) 1_655 .
O5 Nd2 O3 138.45(9) . .
O2 Nd2 O3 74.91(9) 3_764 .
O10 Nd2 O3 78.17(9) . .
O4 Nd2 O9 140.32(11) 1_655 1_554
O21 Nd2 O9 78.59(11) 1_655 1_554
O5 Nd2 O9 70.33(11) . 1_554
O2 Nd2 O9 134.31(9) 3_764 1_554
O10 Nd2 O9 84.42(10) . 1_554
O3 Nd2 O9 77.44(11) . 1_554
O4 Nd2 O7 75.73(9) 1_655 3_764
O21 Nd2 O7 77.42(11) 1_655 3_764
O5 Nd2 O7 143.44(9) . 3_764
O2 Nd2 O7 81.46(9) 3_764 3_764
O10 Nd2 O7 134.11(9) . 3_764
O3 Nd2 O7 77.47(9) . 3_764
O9 Nd2 O7 126.49(11) 1_554 3_764
O4 Nd2 O25 123.14(14) 1_655 3_764
O21 Nd2 O25 59.30(15) 1_655 3_764
O5 Nd2 O25 119.13(11) . 3_764
O2 Nd2 O25 130.13(11) 3_764 3_764
O10 Nd2 O25 134.31(14) . 3_764
O3 Nd2 O25 64.36(13) . 3_764
O9 Nd2 O25 63.39(14) 1_554 3_764
O7 Nd2 O25 63.19(12) 3_764 3_764
O4 Nd2 B1 90.37(10) 1_655 .
O21 Nd2 B1 163.43(13) 1_655 .
O5 Nd2 B1 93.37(10) . .
O2 Nd2 B1 27.47(10) 3_764 .
O10 Nd2 B1 27.48(10) . .
O3 Nd2 B1 72.85(10) . .
O9 Nd2 B1 109.02(11) 1_554 .
O7 Nd2 B1 107.43(11) 3_764 .
O25 Nd2 B1 137.20(14) 3_764 .
O4 Nd2 Mg1 131.11(7) 1_655 .
O21 Nd2 Mg1 136.87(8) 1_655 .
O5 Nd2 Mg1 80.78(7) . .
O2 Nd2 Mg1 75.08(7) 3_764 .
O10 Nd2 Mg1 29.18(7) . .
O3 Nd2 Mg1 60.23(7) . .
O9 Nd2 Mg1 59.67(7) 1_554 .
O7 Nd2 Mg1 135.48(7) 3_764 .
O25 Nd2 Mg1 105.71(13) 3_764 .
B1 Nd2 Mg1 49.49(8) . .
O4 Nd2 Nd2 111.05(7) 1_655 4_565
O21 Nd2 Nd2 38.02(8) 1_655 4_565
O5 Nd2 Nd2 73.67(7) . 4_565
O2 Nd2 Nd2 173.58(6) 3_764 4_565
O10 Nd2 Nd2 123.47(7) . 4_565
O3 Nd2 Nd2 98.76(7) . 4_565
O9 Nd2 Nd2 41.38(7) 1_554 4_565
O7 Nd2 Nd2 98.33(7) 3_764 4_565
O25 Nd2 Nd2 45.49(9) 3_764 4_565
B1 Nd2 Nd2 150.01(8) . 4_565
Mg1 Nd2 Nd2 101.03(2) . 4_565
O20 Nd3 O16 149.47(8) . 4_566
O20 Nd3 O16 149.47(8) . 1_556
O16 Nd3 O16 55.36(13) 4_566 1_556
O20 Nd3 O11 76.71(11) . 4_565
O16 Nd3 O11 75.91(10) 4_566 4_565
O16 Nd3 O11 109.28(9) 1_556 4_565
O20 Nd3 O11 76.71(11) . .
O16 Nd3 O11 109.28(9) 4_566 .
O16 Nd3 O11 75.91(9) 1_556 .
O11 Nd3 O11 76.25(13) 4_565 .
O20 Nd3 O9 121.70(16) . .
O16 Nd3 O9 73.88(11) 4_566 .
O16 Nd3 O9 73.88(11) 1_556 .
O11 Nd3 O9 139.54(7) 4_565 .
O11 Nd3 O9 139.54(7) . .
O20 Nd3 O3 77.18(8) . 1_556
O16 Nd3 O3 133.36(9) 4_566 1_556
O16 Nd3 O3 81.96(9) 1_556 1_556
O11 Nd3 O3 142.99(9) 4_565 1_556
O11 Nd3 O3 72.55(9) . 1_556
O9 Nd3 O3 77.11(7) . 1_556
O20 Nd3 O3 77.18(8) . 4_566
O16 Nd3 O3 81.96(9) 4_566 4_566
O16 Nd3 O3 133.36(9) 1_556 4_566
O11 Nd3 O3 72.55(9) 4_565 4_566
O11 Nd3 O3 142.99(9) . 4_566
O9 Nd3 O3 77.11(7) . 4_566
O3 Nd3 O3 125.63(13) 1_556 4_566
O20 Nd3 O25 58.20(17) . 3_765
O16 Nd3 O25 128.95(12) 4_566 3_765
O16 Nd3 O25 128.95(12) 1_556 3_765
O11 Nd3 O25 121.21(11) 4_565 3_765
O11 Nd3 O25 121.21(11) . 3_765
O9 Nd3 O25 63.50(16) . 3_765
O3 Nd3 O25 62.85(6) 1_556 3_765
O3 Nd3 O25 62.85(6) 4_566 3_765
O20 Nd3 B6 167.21(17) . .
O16 Nd3 B6 27.69(7) 4_566 .
O16 Nd3 B6 27.69(7) 1_556 .
O11 Nd3 B6 93.31(12) 4_565 .
O11 Nd3 B6 93.31(12) . .
O9 Nd3 B6 71.08(16) . .
O3 Nd3 B6 107.75(7) 1_556 .
O3 Nd3 B6 107.75(8) 4_566 .
O25 Nd3 B6 134.59(17) 3_765 .
O20 Nd3 Nd1 36.72(7) . 3_765
O16 Nd3 Nd1 171.51(7) 4_566 3_765
O16 Nd3 Nd1 122.07(7) 1_556 3_765
O11 Nd3 Nd1 111.99(6) 4_565 3_765
O11 Nd3 Nd1 76.44(6) . 3_765
O9 Nd3 Nd1 97.68(9) . 3_765
O3 Nd3 Nd1 41.28(6) 1_556 3_765
O3 Nd3 Nd1 97.22(6) 4_566 3_765
O25 Nd3 Nd1 44.79(9) 3_765 3_765
B6 Nd3 Nd1 148.93(4) . 3_765
O20 Nd3 Nd1 36.72(7) . 2_745
O16 Nd3 Nd1 122.07(7) 4_566 2_745
O16 Nd3 Nd1 171.51(7) 1_556 2_745
O11 Nd3 Nd1 76.44(6) 4_565 2_745
O11 Nd3 Nd1 111.99(6) . 2_745
O9 Nd3 Nd1 97.68(9) . 2_745
O3 Nd3 Nd1 97.22(6) 1_556 2_745
O3 Nd3 Nd1 41.28(6) 4_566 2_745
O25 Nd3 Nd1 44.79(9) 3_765 2_745
B6 Nd3 Nd1 148.93(4) . 2_745
Nd1 Nd3 Nd1 59.088(10) 3_765 2_745
O21 Nd4 O14 75.74(11) . .
O21 Nd4 O14 75.74(11) . 4_565
O14 Nd4 O14 70.99(14) . 4_565
O21 Nd4 O15 122.44(15) . .
O14 Nd4 O15 141.91(8) . .
O14 Nd4 O15 141.91(8) 4_565 .
O21 Nd4 O12 147.13(9) . .
O14 Nd4 O12 73.51(10) . .
O14 Nd4 O12 104.47(10) 4_565 .
O15 Nd4 O12 78.05(11) . .
O21 Nd4 O12 147.13(9) . 4_565
O14 Nd4 O12 104.47(10) . 4_565
O14 Nd4 O12 73.51(10) 4_565 4_565
O15 Nd4 O12 78.05(11) . 4_565
O12 Nd4 O12 54.72(14) . 4_565
O21 Nd4 O7 77.76(8) . 2_644
O14 Nd4 O7 141.32(9) . 2_644
O14 Nd4 O7 75.54(9) 4_565 2_644
O15 Nd4 O7 76.60(7) . 2_644
O12 Nd4 O7 134.76(9) . 2_644
O12 Nd4 O7 83.59(9) 4_565 2_644
O21 Nd4 O7 77.76(8) . 3_664
O14 Nd4 O7 75.54(9) . 3_664
O14 Nd4 O7 141.32(9) 4_565 3_664
O15 Nd4 O7 76.60(7) . 3_664
O12 Nd4 O7 83.59(9) . 3_664
O12 Nd4 O7 134.76(9) 4_565 3_664
O7 Nd4 O7 125.08(13) 2_644 3_664
O21 Nd4 O25 58.88(17) . 3_664
O14 Nd4 O25 122.48(11) . 3_664
O14 Nd4 O25 122.48(11) 4_565 3_664
O15 Nd4 O25 63.56(16) . 3_664
O12 Nd4 O25 132.93(12) . 3_664
O12 Nd4 O25 132.93(12) 4_565 3_664
O7 Nd4 O25 62.60(7) 2_644 3_664
O7 Nd4 O25 62.60(7) 3_664 3_664
O21 Nd4 B3 163.77(17) . .
O14 Nd4 B3 91.13(12) . .
O14 Nd4 B3 91.13(12) 4_565 .
O15 Nd4 B3 73.79(16) . .
O12 Nd4 B3 27.49(7) . .
O12 Nd4 B3 27.49(7) 4_565 .
O7 Nd4 B3 108.55(8) 2_644 .
O7 Nd4 B3 108.55(8) 3_664 .
O25 Nd4 B3 137.35(17) 3_664 .
O21 Nd4 Nd2 37.16(7) . 4_465
O14 Nd4 Nd2 111.07(7) . 4_465
O14 Nd4 Nd2 77.56(7) 4_565 4_465
O15 Nd4 Nd2 97.79(8) . 4_465
O12 Nd4 Nd2 175.42(7) . 4_465
O12 Nd4 Nd2 122.80(7) 4_565 4_465
O7 Nd4 Nd2 41.41(6) 2_644 4_465
O7 Nd4 Nd2 97.39(7) 3_664 4_465
O25 Nd4 Nd2 44.92(9) 3_664 4_465
B3 Nd4 Nd2 149.53(3) . 4_465
O21 Nd4 Nd2 37.16(7) . 1_455
O14 Nd4 Nd2 77.56(7) . 1_455
O14 Nd4 Nd2 111.07(7) 4_565 1_455
O15 Nd4 Nd2 97.79(8) . 1_455
O12 Nd4 Nd2 122.80(7) . 1_455
O12 Nd4 Nd2 175.42(7) 4_565 1_455
O7 Nd4 Nd2 97.39(7) 2_644 1_455
O7 Nd4 Nd2 41.41(6) 3_664 1_455
O25 Nd4 Nd2 44.92(9) 3_664 1_455
B3 Nd4 Nd2 149.53(3) . 1_455
Nd2 Nd4 Nd2 59.353(10) 4_465 1_455
O23 Nd5 O10 143.04(10) . .
O23 Nd5 O6 150.99(10) . .
O10 Nd5 O6 65.03(9) . .
O23 Nd5 O12 113.71(10) . .
O10 Nd5 O12 65.69(10) . .
O6 Nd5 O12 65.08(10) . .
O23 Nd5 O5 71.20(10) . .
O10 Nd5 O5 74.02(9) . .
O6 Nd5 O5 129.67(9) . .
O12 Nd5 O5 72.28(10) . .
O23 Nd5 O1 109.56(9) . 3_765
O10 Nd5 O1 81.98(9) . 3_765
O6 Nd5 O1 75.54(9) . 3_765
O12 Nd5 O1 136.59(9) . 3_765
O5 Nd5 O1 127.03(9) . 3_765
O23 Nd5 O14 72.65(10) . .
O10 Nd5 O14 133.67(9) . .
O6 Nd5 O14 79.89(9) . .
O12 Nd5 O14 72.68(9) . .
O5 Nd5 O14 112.01(9) . .
O1 Nd5 O14 118.63(9) 3_765 .
O23 Nd5 O19 78.52(10) . 3_765
O10 Nd5 O19 78.21(10) . 3_765
O6 Nd5 O19 124.80(10) . 3_765
O12 Nd5 O19 133.31(10) . 3_765
O5 Nd5 O19 69.95(9) . 3_765
O1 Nd5 O19 59.15(9) 3_765 3_765
O14 Nd5 O19 148.05(9) . 3_765
O23 Nd5 O18 87.00(9) . .
O10 Nd5 O18 127.65(9) . .
O6 Nd5 O18 70.09(9) . .
O12 Nd5 O18 116.83(9) . .
O5 Nd5 O18 158.11(9) . .
O1 Nd5 O18 61.53(8) 3_765 .
O14 Nd5 O18 57.32(9) . .
O19 Nd5 O18 108.39(9) 3_765 .
O23 Nd5 Si1 95.30(8) . 3_765
O10 Nd5 Si1 77.57(7) . 3_765
O6 Nd5 Si1 100.14(7) . 3_765
O12 Nd5 Si1 143.25(7) . 3_765
O5 Nd5 Si1 98.25(7) . 3_765
O1 Nd5 Si1 29.67(6) 3_765 3_765
O14 Nd5 Si1 140.64(7) . 3_765
O19 Nd5 Si1 29.52(7) 3_765 3_765
O18 Nd5 Si1 85.35(6) . 3_765
O23 Nd5 Mg1 153.07(8) . .
O10 Nd5 Mg1 38.29(7) . .
O6 Nd5 Mg1 37.69(7) . .
O12 Nd5 Mg1 39.57(7) . .
O5 Nd5 Mg1 92.02(7) . .
O1 Nd5 Mg1 97.35(7) 3_765 .
O14 Nd5 Mg1 95.74(7) . .
O19 Nd5 Mg1 116.19(7) 3_765 .
O18 Nd5 Mg1 107.46(6) . .
Si1 Nd5 Mg1 108.15(3) 3_765 .
O23 Nd5 Si2 75.80(8) . .
O10 Nd5 Si2 140.60(7) . .
O6 Nd5 Si2 75.62(7) . .
O12 Nd5 Si2 96.63(7) . .
O5 Nd5 Si2 136.38(7) . .
O1 Nd5 Si2 90.42(6) 3_765 .
O14 Nd5 Si2 28.66(7) . .
O19 Nd5 Si2 129.76(7) 3_765 .
O18 Nd5 Si2 28.89(6) . .
Si1 Nd5 Si2 112.63(3) 3_765 .
Mg1 Nd5 Si2 105.83(3) . .
O17 Nd6 O8 141.95(10) . 1_556
O17 Nd6 O11 80.00(10) . .
O8 Nd6 O11 135.88(9) 1_556 .
O17 Nd6 O2 149.86(10) . 1_556
O8 Nd6 O2 65.86(9) 1_556 1_556
O11 Nd6 O2 78.58(9) . 1_556
O17 Nd6 O16 129.53(10) . 1_556
O8 Nd6 O16 65.18(9) 1_556 1_556
O11 Nd6 O16 76.70(9) . 1_556
O2 Nd6 O16 64.73(9) 1_556 1_556
O17 Nd6 O13 73.10(9) . 3_665
O8 Nd6 O13 76.78(9) 1_556 3_665
O11 Nd6 O13 118.56(9) . 3_665
O2 Nd6 O13 136.35(9) 1_556 3_665
O16 Nd6 O13 79.90(9) 1_556 3_665
O17 Nd6 O4 95.09(9) . 3_665
O8 Nd6 O4 83.63(9) 1_556 3_665
O11 Nd6 O4 111.14(9) . 3_665
O2 Nd6 O4 73.43(9) 1_556 3_665
O16 Nd6 O4 135.03(9) 1_556 3_665
O13 Nd6 O4 125.18(9) 3_665 3_665
O17 Nd6 O22 64.36(12) . .
O8 Nd6 O22 113.96(11) 1_556 .
O11 Nd6 O22 64.55(11) . .
O2 Nd6 O22 122.79(12) 1_556 .
O16 Nd6 O22 65.23(11) 1_556 .
O13 Nd6 O22 54.04(11) 3_665 .
O4 Nd6 O22 159.26(11) 3_665 .
O17 Nd6 O18 73.26(10) . 3_665
O8 Nd6 O18 73.93(9) 1_556 3_665
O11 Nd6 O18 149.59(9) . 3_665
O2 Nd6 O18 119.37(9) 1_556 3_665
O16 Nd6 O18 132.11(9) 1_556 3_665
O13 Nd6 O18 67.09(9) 3_665 3_665
O4 Nd6 O18 58.34(9) 3_665 3_665
O22 Nd6 O18 114.14(11) . 3_665
O17 Nd6 B5 68.34(14) . .
O8 Nd6 B5 94.00(14) 1_556 .
O11 Nd6 B5 91.72(13) . .
O2 Nd6 B5 133.05(13) 1_556 .
O16 Nd6 B5 68.33(13) 1_556 .
O13 Nd6 B5 27.02(12) 3_665 .
O4 Nd6 B5 149.44(12) 3_665 .
O22 Nd6 B5 27.21(13) . .
O18 Nd6 B5 91.65(12) 3_665 .
O17 Nd6 Si2 82.04(8) . 3_665
O8 Nd6 Si2 78.64(7) 1_556 3_665
O11 Nd6 Si2 133.46(7) . 3_665
O2 Nd6 Si2 97.70(7) 1_556 3_665
O16 Nd6 Si2 143.60(7) 1_556 3_665
O13 Nd6 Si2 96.20(7) 3_665 3_665
O4 Nd6 Si2 29.27(6) 3_665 3_665
O22 Nd6 Si2 139.46(10) . 3_665
O18 Nd6 Si2 29.14(6) 3_665 3_665
B5 Nd6 Si2 120.37(11) . 3_665
O17 Nd6 Mg1 166.56(8) . 1_556
O8 Nd6 Mg1 38.94(7) 1_556 1_556
O11 Nd6 Mg1 96.96(7) . 1_556
O2 Nd6 Mg1 38.99(7) 1_556 1_556
O16 Nd6 Mg1 37.58(7) 1_556 1_556
O13 Nd6 Mg1 97.40(7) 3_665 1_556
O4 Nd6 Mg1 98.19(7) 3_665 1_556
O22 Nd6 Mg1 102.45(10) . 1_556
O18 Nd6 Mg1 112.33(7) 3_665 1_556
B5 Nd6 Mg1 98.83(12) . 1_556
Si2 Nd6 Mg1 108.88(3) 3_665 1_556
O19 Nd7 O24 128.38(14) 3_765 .
O19 Nd7 O18 84.93(11) 3_765 3_765
O24 Nd7 O18 146.67(14) . 3_765
O19 Nd7 O13 151.84(10) 3_765 3_765
O24 Nd7 O13 75.95(13) . 3_765
O18 Nd7 O13 72.31(10) 3_765 3_765
O19 Nd7 O1 89.00(10) 3_765 .
O24 Nd7 O1 108.17(14) . .
O18 Nd7 O1 68.52(10) 3_765 .
O13 Nd7 O1 67.60(9) 3_765 .
O19 Nd7 O4 73.11(10) 3_765 1_655
O24 Nd7 O4 92.10(14) . 1_655
O18 Nd7 O4 97.99(10) 3_765 1_655
O13 Nd7 O4 125.37(9) 3_765 1_655
O1 Nd7 O4 158.80(9) . 1_655
O19 Nd7 O5 72.19(10) 3_765 .
O24 Nd7 O5 56.46(13) . .
O18 Nd7 O5 156.13(10) 3_765 .
O13 Nd7 O5 131.56(9) 3_765 .
O1 Nd7 O5 116.54(9) . .
O4 Nd7 O5 69.35(9) 1_655 .
O19 Nd7 O17 122.55(10) 3_765 1_655
O24 Nd7 O17 84.48(14) . 1_655
O18 Nd7 O17 74.35(10) 3_765 1_655
O13 Nd7 O17 67.56(9) 3_765 1_655
O1 Nd7 O17 128.23(9) . 1_655
O4 Nd7 O17 58.23(8) 1_655 1_655
O5 Nd7 O17 112.13(9) . 1_655
O19 Nd7 B4 99.99(13) 3_765 .
O24 Nd7 B4 28.41(15) . .
O18 Nd7 B4 174.72(14) 3_765 .
O13 Nd7 B4 103.51(12) 3_765 .
O1 Nd7 B4 113.24(14) . .
O4 Nd7 B4 81.73(14) 1_655 .
O5 Nd7 B4 28.22(12) . .
O17 Nd7 B4 101.19(14) 1_655 .
O19 Nd7 Si2 97.52(8) 3_765 1_655
O24 Nd7 Si2 89.30(13) . 1_655
O18 Nd7 Si2 84.54(8) 3_765 1_655
O13 Nd7 Si2 96.59(7) 3_765 1_655
O1 Nd7 Si2 151.65(6) . 1_655
O4 Nd7 Si2 29.17(6) 1_655 1_655
O5 Nd7 Si2 91.65(6) . 1_655
O17 Nd7 Si2 29.11(6) 1_655 1_655
B4 Nd7 Si2 92.85(13) . 1_655
O19 Nd7 Si1 74.59(8) 3_765 .
O24 Nd7 Si1 98.10(13) . .
O18 Nd7 Si1 91.47(8) 3_765 .
O13 Nd7 Si1 89.33(6) 3_765 .
O1 Nd7 Si1 28.07(6) . .
O4 Nd7 Si1 145.29(6) 1_655 .
O5 Nd7 Si1 88.96(6) . .
O17 Nd7 Si1 155.51(6) 1_655 .
B4 Nd7 Si1 91.71(13) . .
Si2 Nd7 Si1 171.49(3) 1_655 .
O19 Nd7 Nd6 127.34(8) 3_765 1_655
O24 Nd7 Nd6 101.95(12) . 1_655
O18 Nd7 Nd6 46.10(8) 3_765 1_655
O13 Nd7 Nd6 41.44(6) 3_765 1_655
O1 Nd7 Nd6 88.94(6) . 1_655
O4 Nd7 Nd6 92.95(6) 1_655 1_655
O5 Nd7 Nd6 149.80(6) . 1_655
O17 Nd7 Nd6 39.53(6) 1_655 1_655
B4 Nd7 Nd6 128.62(12) . 1_655
Si2 Nd7 Nd6 65.17(2) 1_655 1_655
Si1 Nd7 Nd6 116.89(2) . 1_655
O22 Nd8 O23 124.60(9) . .
O22 Nd8 O23 124.60(9) . 4_565
O23 Nd8 O23 82.60(14) . 4_565
O22 Nd8 O14 122.03(10) . 4_565
O23 Nd8 O14 112.29(9) . 4_565
O23 Nd8 O14 69.65(9) 4_565 4_565
O22 Nd8 O14 122.03(10) . .
O23 Nd8 O14 69.65(9) . .
O23 Nd8 O14 112.29(9) 4_565 .
O14 Nd8 O14 66.85(13) 4_565 .
O22 Nd8 O11 66.60(10) . .
O23 Nd8 O11 59.33(8) . .
O23 Nd8 O11 105.75(9) 4_565 .
O14 Nd8 O11 171.36(9) 4_565 .
O14 Nd8 O11 109.65(9) . .
O22 Nd8 O11 66.60(10) . 4_565
O23 Nd8 O11 105.75(9) . 4_565
O23 Nd8 O11 59.33(8) 4_565 4_565
O14 Nd8 O11 109.65(9) 4_565 4_565
O14 Nd8 O11 171.36(9) . 4_565
O11 Nd8 O11 72.62(12) . 4_565
O22 Nd8 O17 65.29(8) . 4_565
O23 Nd8 O17 169.23(9) . 4_565
O23 Nd8 O17 87.89(10) 4_565 4_565
O14 Nd8 O17 59.21(9) 4_565 4_565
O14 Nd8 O17 109.80(9) . 4_565
O11 Nd8 O17 128.81(8) . 4_565
O11 Nd8 O17 73.27(9) 4_565 4_565
O22 Nd8 O17 65.29(8) . .
O23 Nd8 O17 87.89(10) . .
O23 Nd8 O17 169.23(9) 4_565 .
O14 Nd8 O17 109.80(9) 4_565 .
O14 Nd8 O17 59.21(9) . .
O11 Nd8 O17 73.27(9) . .
O11 Nd8 O17 128.81(8) 4_565 .
O17 Nd8 O17 101.10(13) 4_565 .
O22 Nd8 Si1 95.10(7) . .
O23 Nd8 Si1 29.67(6) . .
O23 Nd8 Si1 97.93(7) 4_565 .
O14 Nd8 Si1 141.80(7) 4_565 .
O14 Nd8 Si1 86.88(7) . .
O11 Nd8 Si1 30.06(6) . .
O11 Nd8 Si1 92.17(7) 4_565 .
O17 Nd8 Si1 158.84(6) 4_565 .
O17 Nd8 Si1 75.80(7) . .
O22 Nd8 Si1 95.10(7) . 4_565
O23 Nd8 Si1 97.93(7) . 4_565
O23 Nd8 Si1 29.67(6) 4_565 4_565
O14 Nd8 Si1 86.88(7) 4_565 4_565
O14 Nd8 Si1 141.80(7) . 4_565
O11 Nd8 Si1 92.17(7) . 4_565
O11 Nd8 Si1 30.06(6) 4_565 4_565
O17 Nd8 Si1 75.80(7) 4_565 4_565
O17 Nd8 Si1 158.84(6) . 4_565
Si1 Nd8 Si1 99.41(4) . 4_565
O22 Nd8 Si2 94.13(7) . 4_565
O23 Nd8 Si2 141.24(7) . 4_565
O23 Nd8 Si2 75.29(7) 4_565 4_565
O14 Nd8 Si2 29.82(7) 4_565 4_565
O14 Nd8 Si2 89.73(7) . 4_565
O11 Nd8 Si2 157.73(6) . 4_565
O11 Nd8 Si2 89.88(7) 4_565 4_565
O17 Nd8 Si2 29.52(6) 4_565 4_565
O17 Nd8 Si2 109.83(7) . 4_565
Si1 Nd8 Si2 170.61(3) . 4_565
Si1 Nd8 Si2 77.99(3) 4_565 4_565
O16 Mg1 O6 143.76(13) . .
O16 Mg1 O10 129.03(13) . .
O6 Mg1 O10 79.00(12) . .
O16 Mg1 O2 79.73(12) . .
O6 Mg1 O2 129.70(13) . .
O10 Mg1 O2 87.32(12) . .
O16 Mg1 O8 79.50(12) . .
O6 Mg1 O8 85.95(12) . .
O10 Mg1 O8 145.54(13) . .
O2 Mg1 O8 78.74(12) . .
O16 Mg1 O12 85.50(13) . .
O6 Mg1 O12 78.13(12) . .
O10 Mg1 O12 78.18(12) . .
O2 Mg1 O12 145.62(13) . .
O8 Mg1 O12 128.82(13) . .
O16 Mg1 Nd6 48.02(9) . 1_554
O6 Mg1 Nd6 132.14(10) . 1_554
O10 Mg1 Nd6 134.46(9) . 1_554
O2 Mg1 Nd6 47.78(8) . 1_554
O8 Mg1 Nd6 46.63(8) . 1_554
O12 Mg1 Nd6 132.68(10) . 1_554
O16 Mg1 Nd5 132.11(10) . .
O6 Mg1 Nd5 46.83(9) . .
O10 Mg1 Nd5 46.68(8) . .
O2 Mg1 Nd5 133.22(10) . .
O8 Mg1 Nd5 132.23(9) . .
O12 Mg1 Nd5 47.19(8) . .
Nd6 Mg1 Nd5 178.76(5) 1_554 .
O16 Mg1 Nd2 93.12(9) . .
O6 Mg1 Nd2 110.45(9) . .
O10 Mg1 Nd2 35.95(8) . .
O2 Mg1 Nd2 80.63(9) . .
O8 Mg1 Nd2 159.02(9) . .
O12 Mg1 Nd2 69.30(9) . .
Nd6 Mg1 Nd2 114.62(4) 1_554 .
Nd5 Mg1 Nd2 66.59(2) . .
O16 Mg1 Nd1 159.11(10) . .
O6 Mg1 Nd1 36.28(9) . .
O10 Mg1 Nd1 69.72(9) . .
O2 Mg1 Nd1 93.58(9) . .
O8 Mg1 Nd1 79.78(9) . .
O12 Mg1 Nd1 109.83(9) . .
Nd6 Mg1 Nd1 113.56(4) 1_554 .
Nd5 Mg1 Nd1 66.05(2) . .
Nd2 Mg1 Nd1 105.39(3) . .
O16 Mg1 Nd4 78.55(9) . .
O6 Mg1 Nd4 69.41(9) . .
O10 Mg1 Nd4 109.36(9) . .
O2 Mg1 Nd4 157.96(10) . .
O8 Mg1 Nd4 93.65(9) . .
O12 Mg1 Nd4 35.23(8) . .
Nd6 Mg1 Nd4 112.67(4) 1_554 .
Nd5 Mg1 Nd4 66.50(2) . .
Nd2 Mg1 Nd4 104.18(3) . .
Nd1 Mg1 Nd4 105.49(3) . .
O16 Mg1 Nd3 33.05(9) . 1_554
O6 Mg1 Nd3 159.46(10) . 1_554
O10 Mg1 Nd3 96.36(9) . 1_554
O2 Mg1 Nd3 69.39(9) . 1_554
O8 Mg1 Nd3 107.62(9) . 1_554
O12 Mg1 Nd3 81.33(9) . 1_554
Nd6 Mg1 Nd3 64.51(2) 1_554 1_554
Nd5 Mg1 Nd3 116.31(4) . 1_554
Nd2 Mg1 Nd3 60.86(2) . 1_554
Nd1 Mg1 Nd3 158.96(4) . 1_554
Nd4 Mg1 Nd3 93.85(3) . 1_554
O19 Si1 O23 113.53(16) . .
O19 Si1 O1 102.93(16) . .
O23 Si1 O1 110.07(16) . .
O19 Si1 O11 111.17(16) . .
O23 Si1 O11 102.86(16) . .
O1 Si1 O11 116.68(15) . .
O19 Si1 Nd8 119.63(12) . .
O23 Si1 Nd8 51.06(11) . .
O1 Si1 Nd8 137.29(11) . .
O11 Si1 Nd8 52.68(10) . .
O19 Si1 Nd5 51.99(11) . 3_765
O23 Si1 Nd5 128.83(12) . 3_765
O1 Si1 Nd5 51.01(10) . 3_765
O11 Si1 Nd5 128.31(11) . 3_765
Nd8 Si1 Nd5 171.58(4) . 3_765
O19 Si1 Nd7 109.38(12) . .
O23 Si1 Nd7 63.62(11) . .
O1 Si1 Nd7 48.37(10) . .
O11 Si1 Nd7 139.24(11) . .
Nd8 Si1 Nd7 108.63(3) . .
Nd5 Si1 Nd7 75.92(2) 3_765 .
O19 Si1 Nd6 71.03(12) . .
O23 Si1 Nd6 113.40(12) . .
O1 Si1 Nd6 134.62(11) . .
O11 Si1 Nd6 40.79(10) . .
Nd8 Si1 Nd6 68.91(2) . .
Nd5 Si1 Nd6 106.30(3) 3_765 .
Nd7 Si1 Nd6 176.98(4) . .
O18 Si2 O17 115.02(16) . .
O18 Si2 O4 105.38(16) . .
O17 Si2 O4 105.16(15) . .
O18 Si2 O14 106.99(16) . .
O17 Si2 O14 104.41(16) . .
O4 Si2 O14 120.38(15) . .
O18 Si2 Nd8 120.92(12) . .
O17 Si2 Nd8 52.73(11) . .
O4 Si2 Nd8 133.48(12) . .
O14 Si2 Nd8 51.99(10) . .
O18 Si2 Nd6 54.98(12) . 3_665
O17 Si2 Nd6 120.59(12) . 3_665
O4 Si2 Nd6 50.56(11) . 3_665
O14 Si2 Nd6 135.00(11) . 3_665
Nd8 Si2 Nd6 171.46(4) . 3_665
O18 Si2 Nd7 121.37(12) . 1_455
O17 Si2 Nd7 53.88(11) . 1_455
O4 Si2 Nd7 51.40(10) . 1_455
O14 Si2 Nd7 131.55(12) . 1_455
Nd8 Si2 Nd7 96.63(3) . 1_455
Nd6 Si2 Nd7 81.08(2) 3_665 1_455
O18 Si2 Nd5 58.96(12) . .
O17 Si2 Nd5 116.94(12) . .
O4 Si2 Nd5 137.87(11) . .
O14 Si2 Nd5 48.61(11) . .
Nd8 Si2 Nd5 76.65(2) . .
Nd6 Si2 Nd5 104.61(3) 3_665 .
Nd7 Si2 Nd5 170.68(4) 1_455 .
O2 B1 O10 113.2(4) 3_764 .
O2 B1 O3 123.5(4) 3_764 3_764
O10 B1 O3 123.1(3) . 3_764
O2 B1 Nd2 56.8(2) 3_764 .
O10 B1 Nd2 56.82(19) . .
O3 B1 Nd2 170.5(3) 3_764 .
O6 B2 O7 125.4(4) . 3_664
O6 B2 O8 111.5(4) . 3_664
O7 B2 O8 122.8(4) 3_664 3_664
O6 B2 Nd1 56.2(2) . .
O7 B2 Nd1 171.6(3) 3_664 .
O8 B2 Nd1 55.5(2) 3_664 .
O12 B3 O12 112.5(5) . 4_565
O12 B3 O9 123.6(3) . 1_554
O12 B3 O9 123.6(3) 4_565 1_554
O12 B3 Nd4 56.6(3) . .
O12 B3 Nd4 56.6(3) 4_565 .
O9 B3 Nd4 166.3(4) 1_554 .
O5 B4 O5 127.7(6) 4_565 .
O5 B4 O24 116.1(3) 4_565 .
O5 B4 O24 116.1(3) . .
O5 B4 Nd7 167.6(4) 4_565 .
O5 B4 Nd7 64.43(19) . .
O24 B4 Nd7 52.18(11) . .
O5 B4 Nd7 64.43(19) 4_565 4_565
O5 B4 Nd7 167.6(4) . 4_565
O24 B4 Nd7 52.18(11) . 4_565
Nd7 B4 Nd7 103.4(2) . 4_565
O22 B5 O13 117.3(3) . 2_645
O22 B5 O13 117.3(3) . 3_665
O13 B5 O13 125.1(5) 2_645 3_665
O22 B5 Nd6 62.49(12) . .
O13 B5 Nd6 167.1(4) 2_645 .
O13 B5 Nd6 55.40(18) 3_665 .
O22 B5 Nd6 62.49(12) . 4_565
O13 B5 Nd6 55.40(18) 2_645 4_565
O13 B5 Nd6 167.1(4) 3_665 4_565
Nd6 B5 Nd6 120.8(2) . 4_565
O16 B6 O16 114.0(5) 1_556 4_566
O16 B6 O15 123.0(3) 1_556 1_556
O16 B6 O15 123.0(3) 4_566 1_556
O16 B6 Nd3 57.0(3) 1_556 .
O16 B6 Nd3 57.0(3) 4_566 .
O15 B6 Nd3 176.1(4) 1_556 .
Si1 O1 Nd1 134.05(15) . 3_765
Si1 O1 Nd5 99.32(13) . 3_765
Nd1 O1 Nd5 102.97(10) 3_765 3_765
Si1 O1 Nd7 103.55(13) . .
Nd1 O1 Nd7 108.87(10) 3_765 .
Nd5 O1 Nd7 104.51(10) 3_765 .
B1 O2 Mg1 120.0(2) 3_764 .
B1 O2 Nd6 123.5(2) 3_764 1_554
Mg1 O2 Nd6 93.23(11) . 1_554
B1 O2 Nd2 95.7(2) 3_764 3_764
Mg1 O2 Nd2 118.82(13) . 3_764
Nd6 O2 Nd2 106.71(10) 1_554 3_764
B1 O3 Nd2 116.6(2) 3_764 .
B1 O3 Nd1 120.1(2) 3_764 3_764
Nd2 O3 Nd1 100.21(10) . 3_764
B1 O3 Nd3 119.1(2) 3_764 1_554
Nd2 O3 Nd3 99.90(10) . 1_554
Nd1 O3 Nd3 97.01(9) 3_764 1_554
Si2 O4 Nd2 132.62(16) . 1_455
Si2 O4 Nd6 100.17(14) . 3_665
Nd2 O4 Nd6 104.13(10) 1_455 3_665
Si2 O4 Nd7 99.43(13) . 1_455
Nd2 O4 Nd7 108.59(10) 1_455 1_455
Nd6 O4 Nd7 111.05(10) 3_665 1_455
B4 O5 Nd2 115.3(3) . .
B4 O5 Nd5 136.2(3) . .
Nd2 O5 Nd5 105.15(10) . .
B4 O5 Nd7 87.3(3) . .
Nd2 O5 Nd7 107.45(10) . .
Nd5 O5 Nd7 96.27(9) . .
B2 O6 Mg1 118.1(3) . .
B2 O6 Nd5 126.5(2) . .
Mg1 O6 Nd5 95.48(12) . .
B2 O6 Nd1 96.9(2) . .
Mg1 O6 Nd1 115.03(13) . .
Nd5 O6 Nd1 105.30(11) . .
B2 O7 Nd1 114.8(2) 3_664 .
B2 O7 Nd2 121.8(2) 3_664 3_764
Nd1 O7 Nd2 99.35(10) . 3_764
B2 O7 Nd4 119.0(3) 3_664 3_664
Nd1 O7 Nd4 100.78(10) . 3_664
Nd2 O7 Nd4 97.17(10) 3_764 3_664
B2 O8 Mg1 121.0(3) 3_664 .
B2 O8 Nd6 121.7(2) 3_664 1_554
Mg1 O8 Nd6 94.43(11) . 1_554
B2 O8 Nd1 97.3(2) 3_664 3_664
Mg1 O8 Nd1 118.82(13) . 3_664
Nd6 O8 Nd1 103.96(10) 1_554 3_664
B3 O9 Nd3 119.0(4) 1_556 .
B3 O9 Nd2 117.4(2) 1_556 1_556
Nd3 O9 Nd2 101.04(12) . 1_556
B3 O9 Nd2 117.4(2) 1_556 4_566
Nd3 O9 Nd2 101.04(12) . 4_566
Nd2 O9 Nd2 97.24(14) 1_556 4_566
B1 O10 Mg1 117.4(2) . .
B1 O10 Nd5 127.3(2) . .
Mg1 O10 Nd5 95.03(11) . .
B1 O10 Nd2 95.7(2) . .
Mg1 O10 Nd2 114.87(13) . .
Nd5 O10 Nd2 107.33(10) . .
Si1 O11 Nd6 113.36(15) . .
Si1 O11 Nd3 134.01(15) . .
Nd6 O11 Nd3 103.59(10) . .
Si1 O11 Nd8 97.27(12) . .
Nd6 O11 Nd8 97.10(10) . .
Nd3 O11 Nd8 104.54(10) . .
B3 O12 Mg1 117.7(3) . .
B3 O12 Nd5 127.6(3) . .
Mg1 O12 Nd5 93.25(12) . .
B3 O12 Nd4 95.9(3) . .
Mg1 O12 Nd4 115.42(13) . .
Nd5 O12 Nd4 108.00(11) . .
B5 O13 Nd1 125.5(3) 3_665 .
B5 O13 Nd6 97.6(3) 3_665 3_665
Nd1 O13 Nd6 103.26(10) . 3_665
B5 O13 Nd7 115.5(3) 3_665 3_765
Nd1 O13 Nd7 111.48(10) . 3_765
Nd6 O13 Nd7 96.26(10) 3_665 3_765
Si2 O14 Nd4 131.91(15) . .
Si2 O14 Nd5 102.72(14) . .
Nd4 O14 Nd5 105.43(10) . .
Si2 O14 Nd8 98.19(13) . .
Nd4 O14 Nd8 110.97(11) . .
Nd5 O14 Nd8 104.87(10) . .
B6 O15 Nd4 113.7(3) 1_554 .
B6 O15 Nd1 120.76(18) 1_554 2_644
Nd4 O15 Nd1 101.80(11) . 2_644
B6 O15 Nd1 120.76(18) 1_554 3_664
Nd4 O15 Nd1 101.80(11) . 3_664
Nd1 O15 Nd1 94.30(13) 2_644 3_664
B6 O16 Mg1 121.2(3) 1_554 .
B6 O16 Nd6 122.5(3) 1_554 1_554
Mg1 O16 Nd6 94.40(12) . 1_554
B6 O16 Nd3 95.3(3) 1_554 1_554
Mg1 O16 Nd3 120.41(14) . 1_554
Nd6 O16 Nd3 103.73(10) 1_554 1_554
Si2 O17 Nd6 143.27(18) . .
Si2 O17 Nd8 97.75(13) . .
Nd6 O17 Nd8 98.26(10) . .
Si2 O17 Nd7 97.01(13) . 1_455
Nd6 O17 Nd7 94.67(9) . 1_455
Nd8 O17 Nd7 134.93(12) . 1_455
Si2 O18 Nd7 140.13(17) . 3_765
Si2 O18 Nd6 95.88(14) . 3_665
Nd7 O18 Nd6 95.41(11) 3_765 3_665
Si2 O18 Nd5 92.15(14) . .
Nd7 O18 Nd5 102.74(11) 3_765 .
Nd6 O18 Nd5 140.59(12) 3_665 .
Si1 O19 Nd7 152.72(18) . 3_765
Si1 O19 Nd5 98.50(14) . 3_765
Nd7 O19 Nd5 102.20(11) 3_765 3_765
Nd3 O20 Nd1 106.60(14) . 3_765
Nd3 O20 Nd1 106.60(14) . 2_745
Nd1 O20 Nd1 104.45(18) 3_765 2_745
Nd4 O21 Nd2 106.04(13) . 4_465
Nd4 O21 Nd2 106.04(13) . 1_455
Nd2 O21 Nd2 103.97(17) 4_465 1_455
B5 O22 Nd8 137.3(4) . .
B5 O22 Nd6 90.30(11) . .
Nd8 O22 Nd6 97.51(9) . .
B5 O22 Nd6 90.30(11) . 4_565
Nd8 O22 Nd6 97.51(9) . 4_565
Nd6 O22 Nd6 157.10(18) . 4_565
Si1 O23 Nd5 124.75(17) . .
Si1 O23 Nd8 99.27(14) . .
Nd5 O23 Nd8 111.07(11) . .
B4 O24 Nd7 99.41(12) . .
B4 O24 Nd7 99.41(12) . 4_565
Nd7 O24 Nd7 157.0(2) . 4_565
Nd1 O25 Nd1 88.84(17) 4_575 .
Nd1 O25 Nd2 179.3(3) 4_575 3_764
Nd1 O25 Nd2 91.064(8) . 3_764
Nd1 O25 Nd2 91.064(9) 4_575 2_754
Nd1 O25 Nd2 179.3(3) . 2_754
Nd2 O25 Nd2 89.03(17) 3_764 2_754
Nd1 O25 Nd3 89.20(16) 4_575 3_765
Nd1 O25 Nd3 89.20(16) . 3_765
Nd2 O25 Nd3 90.09(15) 3_764 3_765
Nd2 O25 Nd3 90.09(15) 2_754 3_765
Nd1 O25 Nd4 91.41(15) 4_575 3_664
Nd1 O25 Nd4 91.41(15) . 3_664
Nd2 O25 Nd4 89.30(16) 3_764 3_664
Nd2 O25 Nd4 89.30(16) 2_754 3_664
Nd3 O25 Nd4 179.1(2) 3_765 3_664

loop_
_geom_bond_atom_site_label_1
_geom_bond_atom_site_label_2
_geom_bond_distance
_geom_bond_site_symmetry_2
Nd1 O20 2.417(3) 3_765
Nd1 O13 2.441(3) .
Nd1 O1 2.465(3) 3_765
Nd1 O8 2.493(3) 3_664
Nd1 O6 2.509(3) .
Nd1 O7 2.533(3) .
Nd1 O3 2.575(3) 3_764
Nd1 O15 2.606(3) 3_664
Nd1 O25 2.730(4) .
Nd1 B2 2.999(5) .
Nd1 Nd1 3.8211(5) 4_575
Nd1 Mg1 3.8419(14) .
Nd2 O4 2.443(3) 1_655
Nd2 O21 2.446(3) 1_655
Nd2 O5 2.476(3) .
Nd2 O2 2.482(3) 3_764
Nd2 O10 2.482(3) .
Nd2 O3 2.520(3) .
Nd2 O9 2.568(3) 1_554
Nd2 O7 2.594(3) 3_764
Nd2 O25 2.748(4) 3_764
Nd2 B1 2.951(4) .
Nd2 Mg1 3.8363(14) .
Nd2 Nd2 3.8534(5) 4_565
Nd3 O20 2.415(5) .
Nd3 O16 2.465(3) 4_566
Nd3 O16 2.465(3) 1_556
Nd3 O11 2.486(3) 4_565
Nd3 O11 2.486(3) .
Nd3 O9 2.508(4) .
Nd3 O3 2.597(3) 1_556
Nd3 O3 2.597(3) 4_566
Nd3 O25 2.788(6) 3_765
Nd3 B6 2.925(6) .
Nd3 Nd1 3.8746(5) 3_765
Nd3 Nd1 3.8746(5) 2_745
Nd4 O21 2.426(4) .
Nd4 O14 2.453(3) .
Nd4 O14 2.453(3) 4_565
Nd4 O15 2.484(4) .
Nd4 O12 2.488(3) .
Nd4 O12 2.488(3) 4_565
Nd4 O7 2.595(3) 2_644
Nd4 O7 2.595(3) 3_664
Nd4 O25 2.789(6) 3_664
Nd4 B3 2.965(7) .
Nd4 Nd2 3.8915(5) 4_465
Nd4 Nd2 3.8915(5) 1_455
Nd5 O23 2.391(3) .
Nd5 O10 2.420(3) .
Nd5 O6 2.428(3) .
Nd5 O12 2.435(3) .
Nd5 O5 2.498(3) .
Nd5 O1 2.551(3) 3_765
Nd5 O14 2.553(3) .
Nd5 O19 2.580(3) 3_765
Nd5 O18 2.846(3) .
Nd5 Si1 3.2384(11) 3_765
Nd5 Mg1 3.3142(13) .
Nd5 Si2 3.3191(11) .
Nd6 O17 2.382(3) .
Nd6 O8 2.407(3) 1_556
Nd6 O11 2.446(3) .
Nd6 O2 2.449(3) 1_556
Nd6 O16 2.462(3) 1_556
Nd6 O13 2.483(3) 3_665
Nd6 O4 2.572(3) 3_665
Nd6 O22 2.6521(9) .
Nd6 O18 2.699(3) 3_665
Nd6 B5 2.990(3) .
Nd6 Si2 3.2785(11) 3_665
Nd6 Mg1 3.3015(13) 1_556
Nd7 O19 2.309(3) 3_765
Nd7 O24 2.3189(10) .
Nd7 O18 2.331(3) 3_765
Nd7 O13 2.525(3) 3_765
Nd7 O1 2.580(3) .
Nd7 O4 2.611(3) 1_655
Nd7 O5 2.615(3) .
Nd7 O17 2.682(3) 1_655
Nd7 B4 2.896(4) .
Nd7 Si2 3.2958(11) 1_655
Nd7 Si1 3.3551(11) .
Nd7 Nd6 3.7293(5) 1_655
Nd8 O22 2.365(4) .
Nd8 O23 2.548(3) .
Nd8 O23 2.548(3) 4_565
Nd8 O14 2.586(3) 4_565
Nd8 O14 2.586(3) .
Nd8 O11 2.591(3) .
Nd8 O11 2.591(3) 4_565
Nd8 O17 2.609(3) 4_565
Nd8 O17 2.609(3) .
Nd8 Si1 3.2325(11) .
Nd8 Si1 3.2325(11) 4_565
Nd8 Si2 3.2485(11) 4_565
Mg1 O16 2.020(3) .
Mg1 O6 2.035(3) .
Mg1 O10 2.062(3) .
Mg1 O2 2.081(3) .
Mg1 O8 2.081(3) .
Mg1 O12 2.114(3) .
Mg1 Nd6 3.3015(13) 1_554
Mg1 Nd3 3.8977(13) 1_554
Si1 O19 1.613(3) .
Si1 O23 1.621(3) .
Si1 O1 1.624(3) .
Si1 O11 1.632(3) .
Si1 Nd5 3.2384(11) 3_765
Si2 O18 1.605(3) .
Si2 O17 1.615(3) .
Si2 O4 1.629(3) .
Si2 O14 1.632(3) .
Si2 Nd6 3.2785(11) 3_665
Si2 Nd7 3.2958(11) 1_455
B1 O2 1.368(5) 3_764
B1 O10 1.369(5) .
B1 O3 1.379(5) 3_764
B2 O6 1.369(5) .
B2 O7 1.378(5) 3_664
B2 O8 1.380(5) 3_664
B3 O12 1.376(5) .
B3 O12 1.376(5) 4_565
B3 O9 1.398(7) 1_554
B4 O5 1.371(4) 4_565
B4 O5 1.371(4) .
B4 O24 1.396(8) .
B4 Nd7 2.896(4) 4_565
B5 O22 1.367(7) .
B5 O13 1.370(4) 2_645
B5 O13 1.370(4) 3_665
B5 Nd6 2.990(3) 4_565
B6 O16 1.365(4) 1_556
B6 O16 1.365(4) 4_566
B6 O15 1.383(7) 1_556
O1 Nd1 2.465(3) 3_765
O1 Nd5 2.551(3) 3_765
O2 B1 1.368(5) 3_764
O2 Nd6 2.449(3) 1_554
O2 Nd2 2.482(3) 3_764
O3 B1 1.379(5) 3_764
O3 Nd1 2.575(3) 3_764
O3 Nd3 2.597(3) 1_554
O4 Nd2 2.443(3) 1_455
O4 Nd6 2.572(3) 3_665
O4 Nd7 2.611(3) 1_455
O7 B2 1.378(5) 3_664
O7 Nd2 2.594(3) 3_764
O7 Nd4 2.595(3) 3_664
O8 B2 1.380(5) 3_664
O8 Nd6 2.407(3) 1_554
O8 Nd1 2.493(3) 3_664
O9 B3 1.398(8) 1_556
O9 Nd2 2.568(3) 1_556
O9 Nd2 2.568(3) 4_566
O13 B5 1.370(4) 3_665
O13 Nd6 2.483(3) 3_665
O13 Nd7 2.525(3) 3_765
O15 B6 1.383(7) 1_554
O15 Nd1 2.606(3) 2_644
O15 Nd1 2.606(3) 3_664
O16 B6 1.365(4) 1_554
O16 Nd6 2.462(3) 1_554
O16 Nd3 2.465(3) 1_554
O17 Nd7 2.682(3) 1_455
O18 Nd7 2.331(3) 3_765
O18 Nd6 2.699(3) 3_665
O19 Nd7 2.309(3) 3_765
O19 Nd5 2.580(3) 3_765
O20 Nd1 2.417(3) 3_765
O20 Nd1 2.417(3) 2_745
O21 Nd2 2.446(3) 4_465
O21 Nd2 2.446(3) 1_455
O22 Nd6 2.6521(9) 4_565
O24 Nd7 2.3189(10) 4_565
O25 Nd1 2.730(4) 4_575
O25 Nd2 2.748(4) 3_764
O25 Nd2 2.748(4) 2_754
O25 Nd3 2.788(6) 3_765
O25 Nd4 2.789(6) 3_664
